data_7035803
loop_
_publ_author_name
'Han, Min-Le'
'Bai, Liang'
'Tang, Ping'
'Wu, Xue-Qian'
'Wu, Ya-Pan'
'Zhao, Jun'
'Li, Dong-Sheng'
'Wang, Yao-Yu'

_publ_section_title
;
 Biphenyl-2,4,6,3',5'-pentacarboxylic acid as a tecton for six new Co(ii)
 coordination polymers: pH and N-donor ligand-dependent assemblies,
 structure diversities and magnetic properties.
;
_journal_issue 33
_journal_name_full 'Dalton transactions (Cambridge, England : 2003)'
_journal_page_first 14673
_journal_page_last 14685
_journal_paper_doi 10.1039/c5dt02147b
_journal_volume 44
_journal_year 2015
_chemical_formula_sum 'C29 H20 Co3 N2 O12 S'
_chemical_formula_weight 797.32
_space_group_crystal_system monoclinic
_space_group_IT_number 14
_space_group_name_Hall '-P 2yn'
_space_group_name_H-M_alt 'P 1 21/n 1'
_symmetry_space_group_name_Hall '-P 2yn'
_symmetry_space_group_name_H-M 'P 1 21/n 1'
_atom_sites_solution_hydrogens constr
_audit_creation_method SHELXL-2014/7
_audit_update_record
;
2015-07-07 deposited with the CCDC.
2015-07-13 downloaded from the CCDC.
;
_cell_angle_alpha 90
_cell_angle_beta 90.519(3)
_cell_angle_gamma 90
_cell_formula_units_Z 4
_cell_length_a 11.835(4)
_cell_length_b 19.624(6)
_cell_length_c 14.327(4)
_cell_measurement_reflns_used 9243
_cell_measurement_temperature 296(2)
_cell_measurement_theta_max 27.5
_cell_measurement_theta_min 1.8
_cell_volume 3327.3(18)
_computing_cell_refinement 'Bruker XSCANS'
_computing_data_collection 'Bruker XSCANS'
_computing_data_reduction 'Bruker SHELXTL'
_computing_molecular_graphics 'Bruker SHELXTL'
_computing_publication_material 'Bruker SHELXTL'
_computing_structure_refinement 'SHELXL-2014/7 (Sheldrick, 2014)'
_computing_structure_solution 'Bruker SHELXTL'
_diffrn_ambient_temperature 296(2)
_diffrn_detector_area_resol_mean none
_diffrn_measured_fraction_theta_full 0.999
_diffrn_measured_fraction_theta_max 0.999
_diffrn_measurement_device_type 'Bruker P4'
_diffrn_measurement_method '\w scans'
_diffrn_radiation_type MoK\a
_diffrn_radiation_wavelength 0.71073
_diffrn_reflns_av_R_equivalents 0.0905
_diffrn_reflns_av_unetI/netI 0.0495
_diffrn_reflns_Laue_measured_fraction_full 0.999
_diffrn_reflns_Laue_measured_fraction_max 0.999
_diffrn_reflns_limit_h_max 14
_diffrn_reflns_limit_h_min -14
_diffrn_reflns_limit_k_max 23
_diffrn_reflns_limit_k_min -23
_diffrn_reflns_limit_l_max 17
_diffrn_reflns_limit_l_min -17
_diffrn_reflns_number 29724
_diffrn_reflns_point_group_measured_fraction_full 0.999
_diffrn_reflns_point_group_measured_fraction_max 0.999
_diffrn_reflns_theta_full 25.242
_diffrn_reflns_theta_max 25.497
_diffrn_reflns_theta_min 1.760
_diffrn_standards_decay_% none
_diffrn_standards_interval_count none
_diffrn_standards_interval_time none
_diffrn_standards_number none
_exptl_absorpt_coefficient_mu 1.603
_exptl_absorpt_correction_T_max 1.000
_exptl_absorpt_correction_T_min 0.737
_exptl_absorpt_correction_type multi-scan
_exptl_absorpt_process_details sadabs
_exptl_crystal_colour violet
_exptl_crystal_density_diffrn 1.592
_exptl_crystal_density_meas ?
_exptl_crystal_description prism
_exptl_crystal_F_000 1604
_exptl_crystal_size_max 0.230
_exptl_crystal_size_mid 0.220
_exptl_crystal_size_min 0.200
_platon_squeeze_details
;
;
_refine_diff_density_max 0.905
_refine_diff_density_min -0.653
_refine_diff_density_rms 0.108
_refine_ls_extinction_method none
_refine_ls_goodness_of_fit_ref 1.092
_refine_ls_hydrogen_treatment mixed
_refine_ls_matrix_type full
_refine_ls_number_parameters 457
_refine_ls_number_reflns 6199
_refine_ls_number_restraints 125
_refine_ls_restrained_S_all 1.097
_refine_ls_R_factor_all 0.0432
_refine_ls_R_factor_gt 0.0411
_refine_ls_shift/su_max 0.003
_refine_ls_shift/su_mean 0.000
_refine_ls_structure_factor_coef Fsqd
_refine_ls_weighting_details 'w=1/[\s^2^(Fo^2^)+(0.0591P)^2^+4.1200P] where P=(Fo^2^+2Fc^2^)/3'
_refine_ls_weighting_scheme calc
_refine_ls_wR_factor_gt 0.1173
_refine_ls_wR_factor_ref 0.1190
_reflns_Friedel_coverage 0.000
_reflns_number_gt 5805
_reflns_number_total 6199
_reflns_threshold_expression 'I > 2\s(I)'
_cod_data_source_file c5dt02147b2.cif
_cod_data_source_block Z
_cod_depositor_comments
;
The following automatic conversions were performed:

'_exptl_crystal_density_meas' value 'none' was changed to '?' - the
value is perceived as not measured.

Automatic conversion script
Id: cif_fix_values 3271 2015-04-21 07:52:19Z andrius 

 Adding full bibliography for 7035800--7035805.cif.
;
_cod_original_cell_volume 3327.2(17)
_cod_database_code 7035803
_shelx_shelxl_version_number 2014/7
_shelx_space_group_comment
;
The symmetry employed for this shelxl refinement is uniquely defined
by the following loop, which should always be used as a source of
symmetry information in preference to the above space-group names.
They are only intended as comments.
;
_shelx_estimated_absorpt_t_min 0.709
_shelx_estimated_absorpt_t_max 0.740

loop_
_space_group_symop_operation_xyz
'x, y, z'
'-x+1/2, y+1/2, -z+1/2'
'-x, -y, -z'
'x-1/2, -y-1/2, z-1/2'

loop_
_atom_site_label
_atom_site_type_symbol
_atom_site_fract_x
_atom_site_fract_y
_atom_site_fract_z
_atom_site_U_iso_or_equiv
_atom_site_adp_type
_atom_site_occupancy
_atom_site_site_symmetry_order
_atom_site_calc_flag
_atom_site_refinement_flags_posn
_atom_site_refinement_flags_adp
_atom_site_refinement_flags_occupancy
_atom_site_disorder_assembly
_atom_site_disorder_group
C28 C -0.0483(7) 0.0919(5) 0.8105(6) 0.0650(19) Uani 0.761(16) 1 d D U P A 1
H28A H -0.1186 0.0704 0.7911 0.078 Uiso 0.761(16) 1 calc R U P A 1
H28B H -0.0522 0.1397 0.7938 0.078 Uiso 0.761(16) 1 calc R U P A 1
C29 C -0.0338(10) 0.0850(8) 0.9154(6) 0.115(4) Uani 0.761(16) 1 d D U P A 1
H29A H 0.0441 0.0760 0.9300 0.173 Uiso 0.761(16) 1 calc R U P A 1
H29B H -0.0795 0.0480 0.9374 0.173 Uiso 0.761(16) 1 calc R U P A 1
H29C H -0.0567 0.1265 0.9451 0.173 Uiso 0.761(16) 1 calc R U P A 1
O12 O 0.0451(6) 0.0601(5) 0.7630(10) 0.0386(13) Uani 0.761(16) 1 d D U P A 1
H12 H 0.0359 0.0154 0.7430 0.046 Uiso 0.761(16) 1 calc R U P A 1
C28' C -0.028(3) 0.0907(15) 0.843(2) 0.062(3) Uani 0.239(16) 1 d D U P A 2
H28C H -0.1040 0.1010 0.8221 0.075 Uiso 0.239(16) 1 calc R U P A 2
H28D H 0.0045 0.1316 0.8704 0.075 Uiso 0.239(16) 1 calc R U P A 2
C29' C -0.031(3) 0.034(2) 0.916(2) 0.100(5) Uani 0.239(16) 1 d D U P A 2
H29D H -0.0752 -0.0035 0.8932 0.150 Uiso 0.239(16) 1 calc R U P A 2
H29E H -0.0638 0.0509 0.9728 0.150 Uiso 0.239(16) 1 calc R U P A 2
H29F H 0.0447 0.0185 0.9294 0.150 Uiso 0.239(16) 1 calc R U P A 2
O12' O 0.040(2) 0.068(2) 0.766(4) 0.052(3) Uani 0.239(16) 1 d D U P A 2
H12' H 0.0108 0.0343 0.7267 0.062 Uiso 0.239(16) 1 calc R U P A 2
Co1 Co 0.07818(3) 0.24272(2) 0.60807(3) 0.02205(13) Uani 1 1 d . . . . .
Co2 Co 0.26323(3) 0.13825(2) 0.50668(2) 0.02000(12) Uani 1 1 d . U . . .
Co3 Co 0.20479(3) 0.10910(2) 0.73504(2) 0.01846(12) Uani 1 1 d D . . . .
O1 O 0.14046(19) 0.14860(12) 0.60843(15) 0.0243(5) Uani 1 1 d . . . . .
H1A H 0.095(4) 0.129(2) 0.598(3) 0.036 Uiso 1 1 d . U . . .
O2 O 0.2436(2) 0.23891(12) 0.46517(16) 0.0313(5) Uani 1 1 d . U . . .
O3 O 0.0739(2) 0.28610(14) 0.48154(15) 0.0357(6) Uani 1 1 d . . . . .
O4 O -0.1389(2) 0.34904(19) 0.21222(18) 0.0544(9) Uani 1 1 d . . . . .
O5 O -0.0813(2) 0.34443(16) 0.06649(16) 0.0423(6) Uani 1 1 d . . . . .
O6 O 0.4277(2) 0.24019(14) 0.16288(19) 0.0399(6) Uani 1 1 d . . . . .
O7 O 0.3900(2) 0.32636(17) 0.0701(2) 0.0509(8) Uani 1 1 d . . . . .
O8 O 0.2511(3) 0.53442(13) -0.02268(18) 0.0545(9) Uani 1 1 d . . . . .
O9 O 0.2544(2) 0.51511(13) -0.17453(16) 0.0394(6) Uani 1 1 d . . . . .
O10 O 0.1555(2) 0.19796(11) -0.19086(15) 0.0334(5) Uani 1 1 d . . . . .
O11 O 0.1709(2) 0.28547(12) -0.29091(14) 0.0300(5) Uani 1 1 d . . . . .
N1 N 0.3268(2) 0.10808(14) 0.37593(18) 0.0283(6) Uani 1 1 d . . . . .
N2 N 0.2688(2) 0.06848(14) -0.13527(18) 0.0286(6) Uani 1 1 d . . . . .
C1 C 0.1573(3) 0.26858(16) 0.4321(2) 0.0233(6) Uani 1 1 d . . . . .
C2 C 0.1541(3) 0.28395(15) 0.32927(19) 0.0213(6) Uani 1 1 d . . . . .
C3 C 0.0550(3) 0.30542(15) 0.2865(2) 0.0233(6) Uani 1 1 d . . . . .
H3 H -0.0099 0.3105 0.3220 0.028 Uiso 1 1 calc R U . . .
C4 C 0.0507(2) 0.31969(15) 0.19034(19) 0.0206(6) Uani 1 1 d . . . . .
C5 C 0.1493(2) 0.31451(14) 0.13683(19) 0.0189(6) Uani 1 1 d . . . . .
C6 C 0.2492(2) 0.29153(15) 0.1811(2) 0.0216(6) Uani 1 1 d . . . . .
C7 C 0.2499(3) 0.27527(16) 0.2757(2) 0.0225(6) Uani 1 1 d . . . . .
H7 H 0.3156 0.2584 0.3033 0.027 Uiso 1 1 calc R U . . .
C8 C -0.0652(2) 0.33985(15) 0.1529(2) 0.0216(6) Uani 1 1 d . . . . .
C9 C 0.3618(3) 0.28612(18) 0.1324(2) 0.0281(7) Uani 1 1 d . . . . .
C10 C 0.1564(2) 0.33520(15) 0.03574(19) 0.0199(6) Uani 1 1 d . . . . .
C11 C 0.1825(3) 0.40322(15) 0.0163(2) 0.0216(6) Uani 1 1 d . . . . .
H11 H 0.1834 0.4350 0.0644 0.026 Uiso 1 1 calc R U . . .
C12 C 0.2073(2) 0.42394(15) -0.0742(2) 0.0212(6) Uani 1 1 d . . . . .
C13 C 0.2020(3) 0.37705(15) -0.1468(2) 0.0225(6) Uani 1 1 d . . . . .
H13 H 0.2174 0.3909 -0.2075 0.027 Uiso 1 1 calc R U . . .
C14 C 0.1737(3) 0.30934(15) -0.12888(19) 0.0219(6) Uani 1 1 d . . . . .
C15 C 0.1520(3) 0.28857(15) -0.0369(2) 0.0223(6) Uani 1 1 d . . . . .
H15 H 0.1345 0.2433 -0.0247 0.027 Uiso 1 1 calc R U . . .
C16 C 0.2394(3) 0.49697(16) -0.0930(2) 0.0243(6) Uani 1 1 d . . . . .
C17 C 0.1667(3) 0.25985(15) -0.2085(2) 0.0240(6) Uani 1 1 d . . . . .
C18 C 0.2589(3) 0.10571(19) 0.3010(2) 0.0356(8) Uani 1 1 d . . . . .
H18 H 0.1931 0.1316 0.3013 0.043 Uiso 1 1 calc R U . . .
C19 C 0.2816(3) 0.0668(2) 0.2234(2) 0.0400(9) Uani 1 1 d . . . . .
H19 H 0.2308 0.0655 0.1735 0.048 Uiso 1 1 calc R U . . .
C20 C 0.3806(3) 0.02971(18) 0.2205(2) 0.0307(7) Uani 1 1 d . . . . .
C21 C 0.4536(3) 0.0330(2) 0.2965(2) 0.0394(9) Uani 1 1 d . . . . .
H21 H 0.5217 0.0094 0.2967 0.047 Uiso 1 1 calc R U . . .
C22 C 0.4227(3) 0.0723(2) 0.3723(2) 0.0399(9) Uani 1 1 d . . . . .
H22 H 0.4714 0.0740 0.4236 0.048 Uiso 1 1 calc R U . . .
C23 C 0.3555(3) 0.01281(19) 0.0300(2) 0.0342(8) Uani 1 1 d . . . . .
C24 C 0.3601(3) 0.08305(19) 0.0135(2) 0.0350(8) Uani 1 1 d . . . . .
H24 H 0.3926 0.1123 0.0572 0.042 Uiso 1 1 calc R U . . .
C25 C 0.3154(3) 0.10788(17) -0.0687(2) 0.0314(7) Uani 1 1 d . . . . .
H25 H 0.3176 0.1547 -0.0787 0.038 Uiso 1 1 calc R U . . .
C26 C 0.2677(3) 0.00091(18) -0.1192(2) 0.0361(8) Uani 1 1 d . . . . .
H26 H 0.2371 -0.0274 -0.1649 0.043 Uiso 1 1 calc R U . . .
C27 C 0.3094(4) -0.02867(19) -0.0386(2) 0.0402(9) Uani 1 1 d . . . . .
H27 H 0.3067 -0.0757 -0.0306 0.048 Uiso 1 1 calc R U . . .
S1 S 0.41508(10) -0.02699(5) 0.12964(6) 0.0464(3) Uani 1 1 d . . . . .

loop_
_atom_site_aniso_label
_atom_site_aniso_U_11
_atom_site_aniso_U_22
_atom_site_aniso_U_33
_atom_site_aniso_U_23
_atom_site_aniso_U_13
_atom_site_aniso_U_12
C28 0.053(3) 0.069(3) 0.073(4) -0.001(4) 0.017(3) 0.001(3)
C29 0.136(7) 0.129(8) 0.082(5) -0.001(6) 0.051(5) 0.004(7)
O12 0.038(2) 0.036(3) 0.042(2) 0.000(2) 0.0050(17) -0.005(2)
C28' 0.059(5) 0.070(5) 0.059(5) -0.002(5) 0.010(5) 0.001(5)
C29' 0.104(10) 0.109(10) 0.087(9) 0.016(8) 0.031(8) -0.004(10)
O12' 0.046(5) 0.055(6) 0.055(5) 0.000(5) 0.006(4) 0.000(5)
Co1 0.0251(2) 0.0297(2) 0.0114(2) 0.00074(15) 0.00139(16) 0.00372(16)
Co2 0.0304(2) 0.0193(2) 0.0103(2) -0.00091(13) 0.00365(15) 0.00395(15)
Co3 0.0232(2) 0.0210(2) 0.0111(2) -0.00303(14) 0.00033(15) -0.00080(14)
O1 0.0244(11) 0.0285(12) 0.0201(11) 0.0019(9) -0.0015(9) -0.0043(9)
O2 0.0319(12) 0.0399(13) 0.0220(11) 0.0104(10) -0.0049(9) 0.0036(10)
O3 0.0427(14) 0.0496(15) 0.0148(10) 0.0076(10) 0.0060(10) 0.0117(11)
O4 0.0333(14) 0.110(3) 0.0198(12) 0.0060(14) -0.0002(11) 0.0310(15)
O5 0.0314(13) 0.080(2) 0.0153(11) 0.0042(12) -0.0054(9) 0.0003(12)
O6 0.0278(12) 0.0484(15) 0.0438(15) 0.0092(12) 0.0118(11) 0.0090(11)
O7 0.0340(14) 0.080(2) 0.0384(15) 0.0297(15) 0.0105(12) 0.0027(13)
O8 0.115(3) 0.0241(13) 0.0248(13) -0.0049(10) 0.0169(15) -0.0166(14)
O9 0.0715(18) 0.0298(12) 0.0169(11) 0.0052(9) -0.0037(11) -0.0187(12)
O10 0.0570(15) 0.0230(11) 0.0204(11) -0.0045(9) 0.0048(10) -0.0039(10)
O11 0.0415(13) 0.0349(12) 0.0134(10) 0.0007(9) -0.0017(9) -0.0083(10)
N1 0.0317(14) 0.0350(15) 0.0183(12) -0.0028(11) 0.0025(11) -0.0004(11)
N2 0.0383(15) 0.0307(14) 0.0167(12) -0.0031(11) -0.0018(11) 0.0021(11)
C1 0.0278(15) 0.0280(15) 0.0141(14) 0.0039(11) 0.0008(12) 0.0007(12)
C2 0.0292(15) 0.0223(14) 0.0125(13) 0.0031(11) -0.0006(11) 0.0022(11)
C3 0.0247(14) 0.0293(15) 0.0160(14) 0.0038(11) 0.0032(11) 0.0018(12)
C4 0.0268(15) 0.0218(14) 0.0132(13) 0.0016(11) 0.0001(11) 0.0002(11)
C5 0.0267(14) 0.0173(13) 0.0128(13) 0.0000(10) -0.0009(11) -0.0029(11)
C6 0.0242(14) 0.0237(15) 0.0169(14) 0.0027(11) 0.0018(11) -0.0007(11)
C7 0.0229(14) 0.0278(15) 0.0167(14) 0.0047(11) -0.0014(11) 0.0026(11)
C8 0.0241(14) 0.0240(14) 0.0167(14) 0.0022(11) -0.0003(11) -0.0005(11)
C9 0.0262(15) 0.0410(19) 0.0171(14) -0.0011(13) -0.0001(12) -0.0005(13)
C10 0.0225(14) 0.0232(14) 0.0139(13) 0.0023(11) 0.0015(11) 0.0003(11)
C11 0.0282(15) 0.0220(14) 0.0148(13) -0.0012(11) 0.0016(11) 0.0004(11)
C12 0.0275(14) 0.0200(14) 0.0160(13) 0.0025(11) -0.0008(11) -0.0009(11)
C13 0.0286(15) 0.0247(15) 0.0142(13) 0.0037(11) 0.0019(11) -0.0014(12)
C14 0.0310(15) 0.0226(15) 0.0122(13) 0.0006(11) -0.0003(11) -0.0007(12)
C15 0.0294(15) 0.0210(14) 0.0166(14) 0.0032(11) 0.0019(11) -0.0020(11)
C16 0.0307(15) 0.0243(15) 0.0178(14) 0.0026(12) -0.0003(12) -0.0010(12)
C17 0.0288(15) 0.0254(16) 0.0177(14) -0.0028(12) 0.0013(12) -0.0034(12)
C18 0.0395(19) 0.043(2) 0.0247(17) -0.0027(14) -0.0028(14) 0.0092(15)
C19 0.045(2) 0.053(2) 0.0214(16) -0.0076(15) -0.0122(15) 0.0153(17)
C20 0.0413(18) 0.0361(18) 0.0148(14) -0.0003(12) -0.0011(13) 0.0057(14)
C21 0.0331(18) 0.060(2) 0.0248(17) -0.0067(16) -0.0028(14) 0.0120(16)
C22 0.0295(17) 0.065(3) 0.0250(17) -0.0113(17) -0.0043(14) 0.0038(16)
C23 0.048(2) 0.0365(18) 0.0177(15) -0.0053(13) -0.0002(14) 0.0100(15)
C24 0.047(2) 0.0377(19) 0.0202(15) -0.0067(14) -0.0077(14) 0.0040(15)
C25 0.0404(18) 0.0289(17) 0.0249(16) -0.0035(13) -0.0005(14) 0.0001(14)
C26 0.053(2) 0.0326(18) 0.0227(17) -0.0042(14) -0.0045(15) -0.0017(16)
C27 0.066(3) 0.0318(18) 0.0225(17) -0.0023(14) -0.0035(16) 0.0027(17)
S1 0.0744(7) 0.0457(5) 0.0188(4) -0.0056(4) -0.0063(4) 0.0281(5)

loop_
_atom_type_symbol
_atom_type_description
_atom_type_scat_dispersion_real
_atom_type_scat_dispersion_imag
_atom_type_scat_source
C C 0.0033 0.0016 'International Tables Vol C Tables 4.2.6.8 and 6.1.1.4'
H H 0.0000 0.0000 'International Tables Vol C Tables 4.2.6.8 and 6.1.1.4'
N N 0.0061 0.0033 'International Tables Vol C Tables 4.2.6.8 and 6.1.1.4'
O O 0.0106 0.0060 'International Tables Vol C Tables 4.2.6.8 and 6.1.1.4'
S S 0.1246 0.1234 'International Tables Vol C Tables 4.2.6.8 and 6.1.1.4'
Co Co 0.3494 0.9721 'International Tables Vol C Tables 4.2.6.8 and 6.1.1.4'

loop_
_geom_angle_atom_site_label_1
_geom_angle_atom_site_label_2
_geom_angle_atom_site_label_3
_geom_angle
_geom_angle_site_symmetry_1
_geom_angle_site_symmetry_3
O12 C28 C29 110.4(10) . .
O12 C28 H28A 109.6 . .
C29 C28 H28A 109.6 . .
O12 C28 H28B 109.6 . .
C29 C28 H28B 109.6 . .
H28A C28 H28B 108.1 . .
C28 C29 H29A 109.5 . .
C28 C29 H29B 109.5 . .
H29A C29 H29B 109.5 . .
C28 C29 H29C 109.5 . .
H29A C29 H29C 109.5 . .
H29B C29 H29C 109.5 . .
C28 O12 Co3 124.8(6) . .
C28 O12 H12 117.6 . .
Co3 O12 H12 117.6 . .
O12' C28' C29' 109(3) . .
O12' C28' H28C 109.9 . .
C29' C28' H28C 109.9 . .
O12' C28' H28D 109.9 . .
C29' C28' H28D 109.9 . .
H28C C28' H28D 108.3 . .
C28' C29' H29D 109.5 . .
C28' C29' H29E 109.5 . .
H29D C29' H29E 109.5 . .
C28' C29' H29F 109.5 . .
H29D C29' H29F 109.5 . .
H29E C29' H29F 109.5 . .
C28' O12' Co3 123(2) . .
C28' O12' H12' 118.3 . .
Co3 O12' H12' 118.3 . .
O6 Co1 O1 119.38(10) 4_566 .
O6 Co1 O11 97.57(11) 4_566 1_556
O1 Co1 O11 100.80(10) . 1_556
O6 Co1 O3 105.76(11) 4_566 .
O1 Co1 O3 113.79(10) . .
O11 Co1 O3 119.16(11) 1_556 .
O5 Co2 O8 101.09(14) 4_666 2_545
O5 Co2 O2 93.42(11) 4_666 .
O8 Co2 O2 164.86(12) 2_545 .
O5 Co2 O1 108.72(9) 4_666 .
O8 Co2 O1 87.68(11) 2_545 .
O2 Co2 O1 91.77(9) . .
O5 Co2 N1 95.28(10) 4_666 .
O8 Co2 N1 81.46(11) 2_545 .
O2 Co2 N1 93.01(10) . .
O1 Co2 N1 155.18(10) . .
O4 Co3 O9 94.29(13) 4_666 2_545
O4 Co3 O1 91.99(11) 4_666 .
O9 Co3 O1 92.88(9) 2_545 .
O4 Co3 O10 90.17(12) 4_666 1_556
O9 Co3 O10 173.49(10) 2_545 1_556
O1 Co3 O10 91.70(9) . 1_556
O4 Co3 N2 88.58(11) 4_666 1_556
O9 Co3 N2 87.17(10) 2_545 1_556
O1 Co3 N2 179.43(10) . 1_556
O10 Co3 N2 88.21(10) 1_556 1_556
O4 Co3 O12' 177.1(10) 4_666 .
O9 Co3 O12' 88.2(9) 2_545 .
O1 Co3 O12' 89.5(17) . .
O10 Co3 O12' 87.2(9) 1_556 .
N2 Co3 O12' 90.0(17) 1_556 .
O4 Co3 O12 176.7(4) 4_666 .
O9 Co3 O12 83.7(2) 2_545 .
O1 Co3 O12 90.8(4) . .
O10 Co3 O12 91.6(2) 1_556 .
N2 Co3 O12 88.7(4) 1_556 .
Co1 O1 Co2 110.52(10) . .
Co1 O1 Co3 118.33(11) . .
Co2 O1 Co3 108.56(10) . .
Co1 O1 H1A 104(4) . .
Co2 O1 H1A 110(4) . .
Co3 O1 H1A 105(4) . .
C1 O2 Co2 129.3(2) . .
C1 O3 Co1 112.2(2) . .
C8 O4 Co3 144.1(2) . 4_565
C8 O5 Co2 123.5(2) . 4_565
C9 O6 Co1 107.2(2) . 4_665
C16 O8 Co2 131.4(2) . 2
C16 O9 Co3 132.8(2) . 2
C17 O10 Co3 131.8(2) . 1_554
C17 O11 Co1 118.5(2) . 1_554
C18 N1 C22 117.1(3) . .
C18 N1 Co2 120.5(2) . .
C22 N1 Co2 119.4(2) . .
C25 N2 C26 116.7(3) . .
C25 N2 Co3 122.6(2) . 1_554
C26 N2 Co3 120.6(2) . 1_554
O2 C1 O3 123.1(3) . .
O2 C1 C2 118.2(3) . .
O3 C1 C2 118.7(3) . .
C3 C2 C7 119.1(3) . .
C3 C2 C1 120.6(3) . .
C7 C2 C1 120.3(3) . .
C2 C3 C4 121.2(3) . .
C2 C3 H3 119.4 . .
C4 C3 H3 119.4 . .
C5 C4 C3 119.8(3) . .
C5 C4 C8 125.3(3) . .
C3 C4 C8 115.0(3) . .
C4 C5 C6 118.3(3) . .
C4 C5 C10 123.9(3) . .
C6 C5 C10 117.7(2) . .
C7 C6 C5 120.6(3) . .
C7 C6 C9 115.7(3) . .
C5 C6 C9 123.6(3) . .
C2 C7 C6 120.9(3) . .
C2 C7 H7 119.6 . .
C6 C7 H7 119.6 . .
O4 C8 O5 124.5(3) . .
O4 C8 C4 115.8(3) . .
O5 C8 C4 119.7(3) . .
O7 C9 O6 122.2(3) . .
O7 C9 C6 122.1(3) . .
O6 C9 C6 115.7(3) . .
C15 C10 C11 119.1(3) . .
C15 C10 C5 122.8(3) . .
C11 C10 C5 117.6(3) . .
C12 C11 C10 120.9(3) . .
C12 C11 H11 119.6 . .
C10 C11 H11 119.6 . .
C13 C12 C11 119.7(3) . .
C13 C12 C16 120.4(3) . .
C11 C12 C16 119.9(3) . .
C12 C13 C14 120.1(3) . .
C12 C13 H13 119.9 . .
C14 C13 H13 119.9 . .
C13 C14 C15 119.7(3) . .
C13 C14 C17 119.2(3) . .
C15 C14 C17 121.1(3) . .
C10 C15 C14 120.4(3) . .
C10 C15 H15 119.8 . .
C14 C15 H15 119.8 . .
O9 C16 O8 125.1(3) . .
O9 C16 C12 118.8(3) . .
O8 C16 C12 116.1(3) . .
O10 C17 O11 124.9(3) . .
O10 C17 C14 118.8(3) . .
O11 C17 C14 116.3(3) . .
N1 C18 C19 123.2(3) . .
N1 C18 H18 118.4 . .
C19 C18 H18 118.4 . .
C18 C19 C20 119.3(3) . .
C18 C19 H19 120.4 . .
C20 C19 H19 120.4 . .
C19 C20 C21 118.3(3) . .
C19 C20 S1 123.9(3) . .
C21 C20 S1 117.6(3) . .
C22 C21 C20 118.4(3) . .
C22 C21 H21 120.8 . .
C20 C21 H21 120.8 . .
N1 C22 C21 123.6(3) . .
N1 C22 H22 118.2 . .
C21 C22 H22 118.2 . .
C27 C23 C24 118.4(3) . .
C27 C23 S1 117.7(3) . .
C24 C23 S1 123.7(3) . .
C25 C24 C23 118.5(3) . .
C25 C24 H24 120.7 . .
C23 C24 H24 120.7 . .
N2 C25 C24 123.8(3) . .
N2 C25 H25 118.1 . .
C24 C25 H25 118.1 . .
N2 C26 C27 123.7(3) . .
N2 C26 H26 118.2 . .
C27 C26 H26 118.2 . .
C26 C27 C23 118.8(3) . .
C26 C27 H27 120.6 . .
C23 C27 H27 120.6 . .
C20 S1 C23 102.94(16) . .

loop_
_geom_bond_atom_site_label_1
_geom_bond_atom_site_label_2
_geom_bond_distance
_geom_bond_site_symmetry_2
C28 O12 1.445(8) .
C28 C29 1.517(8) .
C28 H28A 0.9700 .
C28 H28B 0.9700 .
C29 H29A 0.9600 .
C29 H29B 0.9600 .
C29 H29C 0.9600 .
O12 Co3 2.161(3) .
O12 H12 0.9300 .
C28' O12' 1.448(12) .
C28' C29' 1.530(10) .
C28' H28C 0.9700 .
C28' H28D 0.9700 .
C29' H29D 0.9600 .
C29' H29E 0.9600 .
C29' H29F 0.9600 .
O12' Co3 2.160(9) .
O12' H12' 0.9300 .
Co1 O6 1.981(2) 4_566
Co1 O1 1.989(2) .
Co1 O11 1.994(2) 1_556
Co1 O3 2.003(2) .
Co2 O5 2.051(3) 4_666
Co2 O8 2.058(3) 2_545
Co2 O2 2.075(2) .
Co2 O1 2.078(2) .
Co2 N1 2.110(3) .
Co3 O4 2.053(3) 4_666
Co3 O9 2.096(2) 2_545
Co3 O1 2.109(2) .
Co3 O10 2.126(2) 1_556
Co3 N2 2.153(3) 1_556
O1 H1A 0.68(5) .
O2 C1 1.264(4) .
O3 C1 1.267(4) .
O4 C8 1.236(4) .
O4 Co3 2.053(3) 4_565
O5 C8 1.254(4) .
O5 Co2 2.051(2) 4_565
O6 C9 1.267(4) .
O6 Co1 1.981(2) 4_665
O7 C9 1.240(4) .
O8 C16 1.253(4) .
O8 Co2 2.057(3) 2
O9 C16 1.236(4) .
O9 Co3 2.096(2) 2
O10 C17 1.248(4) .
O10 Co3 2.126(2) 1_554
O11 C17 1.285(4) .
O11 Co1 1.994(2) 1_554
N1 C18 1.336(5) .
N1 C22 1.336(5) .
N2 C25 1.343(4) .
N2 C26 1.346(5) .
N2 Co3 2.153(3) 1_554
C1 C2 1.505(4) .
C2 C3 1.384(4) .
C2 C7 1.386(4) .
C3 C4 1.406(4) .
C3 H3 0.9300 .
C4 C5 1.406(4) .
C4 C8 1.521(4) .
C5 C6 1.410(4) .
C5 C10 1.507(4) .
C6 C7 1.393(4) .
C6 C9 1.514(4) .
C7 H7 0.9300 .
C10 C15 1.387(4) .
C10 C11 1.399(4) .
C11 C12 1.392(4) .
C11 H11 0.9300 .
C12 C13 1.390(4) .
C12 C16 1.508(4) .
C13 C14 1.395(4) .
C13 H13 0.9300 .
C14 C15 1.405(4) .
C14 C17 1.500(4) .
C15 H15 0.9300 .
C18 C19 1.378(5) .
C18 H18 0.9300 .
C19 C20 1.380(5) .
C19 H19 0.9300 .
C20 C21 1.386(5) .
C20 S1 1.763(3) .
C21 C22 1.384(5) .
C21 H21 0.9300 .
C22 H22 0.9300 .
C23 C27 1.385(5) .
C23 C24 1.400(5) .
C23 S1 1.768(4) .
C24 C25 1.376(5) .
C24 H24 0.9300 .
C25 H25 0.9300 .
C26 C27 1.379(5) .
C26 H26 0.9300 .
C27 H27 0.9300 .

loop_
_geom_torsion_atom_site_label_1
_geom_torsion_atom_site_label_2
_geom_torsion_atom_site_label_3
_geom_torsion_atom_site_label_4
_geom_torsion
_geom_torsion_site_symmetry_1
C29 C28 O12 Co3 -85.0(14) .
C29' C28' O12' Co3 -109(4) .
Co2 O2 C1 O3 75.5(4) .
Co2 O2 C1 C2 -104.8(3) .
Co1 O3 C1 O2 -13.5(4) .
Co1 O3 C1 C2 166.8(2) .
O2 C1 C2 C3 168.8(3) .
O3 C1 C2 C3 -11.4(5) .
O2 C1 C2 C7 -9.7(5) .
O3 C1 C2 C7 170.0(3) .
C7 C2 C3 C4 -1.2(5) .
C1 C2 C3 C4 -179.7(3) .
C2 C3 C4 C5 -2.3(5) .
C2 C3 C4 C8 177.5(3) .
C3 C4 C5 C6 3.2(4) .
C8 C4 C5 C6 -176.6(3) .
C3 C4 C5 C10 -173.8(3) .
C8 C4 C5 C10 6.4(5) .
C4 C5 C6 C7 -0.8(4) .
C10 C5 C6 C7 176.4(3) .
C4 C5 C6 C9 -177.7(3) .
C10 C5 C6 C9 -0.5(4) .
C3 C2 C7 C6 3.7(5) .
C1 C2 C7 C6 -177.8(3) .
C5 C6 C7 C2 -2.7(5) .
C9 C6 C7 C2 174.4(3) .
Co3 O4 C8 O5 -18.2(7) 4_565
Co3 O4 C8 C4 163.7(4) 4_565
Co2 O5 C8 O4 -4.4(5) 4_565
Co2 O5 C8 C4 173.7(2) 4_565
C5 C4 C8 O4 -172.2(3) .
C3 C4 C8 O4 8.0(4) .
C5 C4 C8 O5 9.6(5) .
C3 C4 C8 O5 -170.2(3) .
Co1 O6 C9 O7 8.8(4) 4_665
Co1 O6 C9 C6 -167.6(2) 4_665
C7 C6 C9 O7 -143.9(3) .
C5 C6 C9 O7 33.1(5) .
C7 C6 C9 O6 32.5(4) .
C5 C6 C9 O6 -150.5(3) .
C4 C5 C10 C15 -100.6(4) .
C6 C5 C10 C15 82.3(4) .
C4 C5 C10 C11 87.4(4) .
C6 C5 C10 C11 -89.6(3) .
C15 C10 C11 C12 -2.0(4) .
C5 C10 C11 C12 170.2(3) .
C10 C11 C12 C13 2.4(4) .
C10 C11 C12 C16 -177.7(3) .
C11 C12 C13 C14 -1.0(5) .
C16 C12 C13 C14 179.1(3) .
C12 C13 C14 C15 -0.8(5) .
C12 C13 C14 C17 179.0(3) .
C11 C10 C15 C14 0.2(4) .
C5 C10 C15 C14 -171.6(3) .
C13 C14 C15 C10 1.2(5) .
C17 C14 C15 C10 -178.6(3) .
Co3 O9 C16 O8 -3.3(6) 2
Co3 O9 C16 C12 178.4(2) 2
Co2 O8 C16 O9 26.8(6) 2
Co2 O8 C16 C12 -154.7(3) 2
C13 C12 C16 O9 4.2(5) .
C11 C12 C16 O9 -175.7(3) .
C13 C12 C16 O8 -174.3(3) .
C11 C12 C16 O8 5.8(5) .
Co3 O10 C17 O11 29.2(5) 1_554
Co3 O10 C17 C14 -151.9(2) 1_554
Co1 O11 C17 O10 34.5(4) 1_554
Co1 O11 C17 C14 -144.3(2) 1_554
C13 C14 C17 O10 171.0(3) .
C15 C14 C17 O10 -9.2(5) .
C13 C14 C17 O11 -10.0(4) .
C15 C14 C17 O11 169.7(3) .
C22 N1 C18 C19 2.4(6) .
Co2 N1 C18 C19 -158.0(3) .
N1 C18 C19 C20 -2.1(6) .
C18 C19 C20 C21 0.2(6) .
C18 C19 C20 S1 175.0(3) .
C19 C20 C21 C22 1.2(6) .
S1 C20 C21 C22 -174.0(3) .
C18 N1 C22 C21 -0.9(6) .
Co2 N1 C22 C21 159.6(3) .
C20 C21 C22 N1 -0.8(6) .
C27 C23 C24 C25 2.1(6) .
S1 C23 C24 C25 176.9(3) .
C26 N2 C25 C24 -0.6(5) .
Co3 N2 C25 C24 -177.9(3) 1_554
C23 C24 C25 N2 -1.1(6) .
C25 N2 C26 C27 1.2(6) .
Co3 N2 C26 C27 178.6(3) 1_554
N2 C26 C27 C23 -0.1(6) .
C24 C23 C27 C26 -1.5(6) .
S1 C23 C27 C26 -176.7(3) .
C19 C20 S1 C23 34.6(4) .
C21 C20 S1 C23 -150.5(3) .
C27 C23 S1 C20 -144.1(3) .
C24 C23 S1 C20 41.0(4) .

loop_
_platon_squeeze_void_nr
_platon_squeeze_void_average_x
_platon_squeeze_void_average_y
_platon_squeeze_void_average_z
_platon_squeeze_void_volume
_platon_squeeze_void_count_electrons
_platon_squeeze_void_content
1 0.000 0.000 0.500 249 57 ' '
2 0.500 0.500 1.000 249 57 ' '
